data_4101831
loop_
_publ_author_name
'Zhigang Xie'
'Liqing Ma'
'Kathryn E. deKrafft'
'Athena Jin'
'Wenbin Lin'

_publ_section_title
;
 Porous Phosphorescent Coordination Polymers for Oxygen Sensing
;
_journal_name_full 'Journal of the American Chemical Society'
_journal_page_first 922
_journal_page_last 923
_journal_paper_doi 10.1021/ja909629f
_journal_volume 132
_journal_year 2010
_chemical_formula_sum 'C174 H84 Ir4 N18 O36 Zn6'
_chemical_formula_weight 4163.61
_chemical_name_systematic
; 
 ? 
;
_space_group_IT_number 2
_symmetry_cell_setting triclinic
_symmetry_space_group_name_Hall '-P 1'
_symmetry_space_group_name_H-M 'P -1'
_atom_sites_solution_hydrogens geom
_atom_sites_solution_primary direct
_atom_sites_solution_secondary difmap
_audit_creation_method SHELXL-97
_cell_angle_alpha 71.293(2)
_cell_angle_beta 90.00
_cell_angle_gamma 90.00
_cell_formula_units_Z 2
_cell_length_a 17.1946(3)
_cell_length_b 18.1317(3)
_cell_length_c 27.9639(6)
_cell_measurement_reflns_used 5557
_cell_measurement_temperature 223(2)
_cell_measurement_theta_max 50.44
_cell_measurement_theta_min 3.34
_cell_volume 8257.7(3)
_computing_cell_refinement 'Bruker SAINT'
_computing_data_collection 'Bruker APEX2'
_computing_data_reduction 'Bruker SAINT'
_computing_molecular_graphics 'Bruker SHELXTL'
_computing_publication_material 'Bruker SHELXTL'
_computing_structure_refinement 'SHELXL-97 (Sheldrick, 2008)'
_computing_structure_solution 'SHELXS-97 (Sheldrick, 2008)'
_diffrn_ambient_temperature 223(2)
_diffrn_measured_fraction_theta_full 0.981
_diffrn_measured_fraction_theta_max 0.981
_diffrn_measurement_device_type 'Bruker APEX-II CCD'
_diffrn_measurement_method '\f and \w scans'
_diffrn_radiation_monochromator graphite
_diffrn_radiation_source 'fine-focus sealed tube'
_diffrn_radiation_type CuK\a
_diffrn_radiation_wavelength 1.54178
_diffrn_reflns_av_R_equivalents 0.1228
_diffrn_reflns_av_sigmaI/netI 0.1940
_diffrn_reflns_limit_h_max 16
_diffrn_reflns_limit_h_min -17
_diffrn_reflns_limit_k_max 18
_diffrn_reflns_limit_k_min -18
_diffrn_reflns_limit_l_max 27
_diffrn_reflns_limit_l_min -27
_diffrn_reflns_number 38620
_diffrn_reflns_theta_full 50.00
_diffrn_reflns_theta_max 50.00
_diffrn_reflns_theta_min 1.67
_exptl_absorpt_coefficient_mu 7.680
_exptl_absorpt_correction_T_max 0.8615
_exptl_absorpt_correction_T_min 0.3088
_exptl_absorpt_correction_type numerical
_exptl_absorpt_process_details SADABS
_exptl_crystal_density_diffrn 1.675
_exptl_crystal_density_method 'not measured'
_exptl_crystal_F_000 4060
_exptl_crystal_size_max 0.25
_exptl_crystal_size_mid 0.19
_exptl_crystal_size_min 0.02
_refine_diff_density_max 1.337
_refine_diff_density_min -0.759
_refine_diff_density_rms 0.169
_refine_ls_extinction_method none
_refine_ls_goodness_of_fit_ref 1.035
_refine_ls_hydrogen_treatment constr
_refine_ls_matrix_type full
_refine_ls_number_parameters 1613
_refine_ls_number_reflns 16622
_refine_ls_number_restraints 1919
_refine_ls_restrained_S_all 0.989
_refine_ls_R_factor_all 0.1852
_refine_ls_R_factor_gt 0.0849
_refine_ls_shift/su_max 0.060
_refine_ls_shift/su_mean 0.002
_refine_ls_structure_factor_coef Fsqd
_refine_ls_weighting_details 'calc w=1/[\s^2^(Fo^2^)+(0.1000P)^2^+0.1000P] where P=(Fo^2^+2Fc^2^)/3'
_refine_ls_weighting_scheme calc
_refine_ls_wR_factor_gt 0.1873
_refine_ls_wR_factor_ref 0.2399
_reflns_number_gt 8104
_reflns_number_total 16622
_reflns_threshold_expression >2sigma(I)
_cod_data_source_file ja909629f_si_001_2.cif
_cod_data_source_block IrZn-2
_cod_database_code 4101831

loop_
_symmetry_equiv_pos_as_xyz
'x, y, z'
'-x, -y, -z'

loop_
_atom_site_label
_atom_site_type_symbol
_atom_site_fract_x
_atom_site_fract_y
_atom_site_fract_z
_atom_site_U_iso_or_equiv
_atom_site_adp_type
_atom_site_occupancy
_atom_site_symmetry_multiplicity
_atom_site_calc_flag
_atom_site_refinement_flags
_atom_site_disorder_assembly
_atom_site_disorder_group
Ir1 Ir 0.00018(8) 0.24171(9) 0.01333(6) 0.0458(5) Uani 1 1 d U . .
Ir2 Ir 0.50641(8) 0.73038(9) 0.03458(6) 0.0403(5) Uani 1 1 d U . .
Ir3 Ir 0.50006(8) 0.25829(9) 0.48676(7) 0.0460(5) Uani 1 1 d U . .
Ir4 Ir 1.00636(8) 0.76948(9) 0.46529(6) 0.0421(5) Uani 1 1 d U . .
Zn1 Zn 0.7052(2) 0.6887(3) 0.29345(18) 0.0581(13) Uani 1 1 d U . .
Zn2 Zn 0.2056(2) 0.8107(3) 0.20635(18) 0.0613(14) Uani 1 1 d DU . .
Zn3 Zn 0.7730(2) 0.5168(3) 0.29991(19) 0.0643(14) Uani 1 1 d U . .
Zn4 Zn 0.2664(6) 0.3690(4) 0.2275(3) 0.173(4) Uani 1 1 d U . .
Zn5 Zn 0.2726(3) 0.9832(3) 0.19975(19) 0.0639(14) Uani 1 1 d U . .
Zn1A Zn 0.7668(6) 0.1310(4) 0.2727(3) 0.162(4) Uani 1 1 d U . .
C1D C -0.0432(9) 0.0778(10) 0.0406(6) 0.040(6) Uani 1 1 d GU . .
C2D C -0.0379(9) -0.0027(10) 0.0616(7) 0.046(6) Uani 1 1 d GU . .
H2D H -0.0749 -0.0348 0.0534 0.056 Uiso 1 1 calc R . .
C3D C 0.0222(11) -0.0356(7) 0.0949(7) 0.050(7) Uani 1 1 d GU . .
H3D H 0.0258 -0.0900 0.1092 0.060 Uiso 1 1 calc R . .
C4D C 0.0769(9) 0.0119(10) 0.1071(6) 0.041(6) Uani 1 1 d GU . .
C5D C 0.0715(9) 0.0924(10) 0.0861(7) 0.046(6) Uani 1 1 d GU . .
H5D H 0.1085 0.1245 0.0943 0.056 Uiso 1 1 calc R . .
N1 N 0.0115(11) 0.1253(7) 0.0528(7) 0.059(5) Uani 1 1 d GU . .
C1B C 0.1400(18) -0.0265(19) 0.1432(12) 0.046(7) Uani 1 1 d U . .
C6D C -0.1034(10) 0.1139(11) 0.0044(7) 0.044(6) Uani 1 1 d GU . .
C7D C -0.1664(11) 0.0774(8) -0.0096(8) 0.062(8) Uani 1 1 d GU . .
H7D H -0.1732 0.0234 0.0049 0.074 Uiso 1 1 calc R . .
C8D C -0.2193(10) 0.1208(12) -0.0452(8) 0.072(9) Uani 1 1 d GU . .
H8D H -0.2619 0.0961 -0.0546 0.086 Uiso 1 1 calc R . .
C9D C -0.2092(11) 0.2007(12) -0.0667(7) 0.075(9) Uani 1 1 d GU . .
H9D H -0.2450 0.2300 -0.0907 0.090 Uiso 1 1 calc R . .
C10D C -0.1462(12) 0.2372(8) -0.0526(7) 0.053(7) Uani 1 1 d GU . .
H10D H -0.1394 0.2913 -0.0672 0.063 Uiso 1 1 calc R . .
C1I C -0.0933(9) 0.1938(11) -0.0171(7) 0.038(5) Uani 1 1 d GU . .
C2B C -0.168(3) 0.204(3) 0.1839(17) 0.092(9) Uani 1 1 d U . .
C11D C -0.0942(12) 0.3459(11) 0.0464(7) 0.058(7) Uani 1 1 d GU . .
C12D C -0.1429(12) 0.3766(9) 0.0749(9) 0.077(9) Uani 1 1 d GU . .
H12D H -0.1566 0.4296 0.0630 0.092 Uiso 1 1 calc R . .
C13D C -0.1713(11) 0.3290(13) 0.1211(9) 0.080(9) Uani 1 1 d GU . .
H13D H -0.2042 0.3498 0.1403 0.096 Uiso 1 1 calc R . .
C14D C -0.1510(12) 0.2507(13) 0.1387(7) 0.073(8) Uani 1 1 d GU . .
C15D C -0.1023(12) 0.2200(9) 0.1101(8) 0.057(7) Uani 1 1 d GU . .
H15D H -0.0886 0.1670 0.1220 0.069 Uiso 1 1 calc R . .
N3 N -0.0740(10) 0.2676(12) 0.0640(7) 0.060(5) Uani 1 1 d GU . .
C3B C 0.188(3) 0.333(2) 0.1514(17) 0.081(8) Uani 1 1 d U . .
C16D C -0.0686(11) 0.3979(11) -0.0025(7) 0.054(6) Uani 1 1 d GU . .
C17D C -0.0849(11) 0.4766(12) -0.0248(9) 0.062(8) Uani 1 1 d GU . .
H17D H -0.1175 0.5024 -0.0083 0.075 Uiso 1 1 calc R . .
C18D C -0.0531(13) 0.5172(9) -0.0715(9) 0.086(10) Uani 1 1 d GU . .
H18D H -0.0641 0.5704 -0.0866 0.103 Uiso 1 1 calc R . .
C19D C -0.0049(12) 0.4791(13) -0.0959(7) 0.082(10) Uani 1 1 d GU . .
H19D H 0.0166 0.5065 -0.1276 0.099 Uiso 1 1 calc R . .
C20D C 0.0114(11) 0.4004(13) -0.0736(8) 0.064(8) Uani 1 1 d GU . .
H20D H 0.0440 0.3746 -0.0902 0.077 Uiso 1 1 calc R . .
C2I C -0.0205(12) 0.3598(8) -0.0269(8) 0.045(5) Uani 1 1 d GU . .
C4B C 0.3189(18) 0.5004(13) 0.1664(8) 0.099(10) Uani 1 1 d DU . .
C21D C 0.1582(12) 0.2960(12) 0.0080(6) 0.064(7) Uani 1 1 d GU . .
C22D C 0.2272(9) 0.3272(12) 0.0191(8) 0.059(7) Uani 1 1 d GU . .
H22D H 0.2677 0.3399 -0.0047 0.071 Uiso 1 1 calc R . .
C23D C 0.2362(9) 0.3395(11) 0.0653(9) 0.061(7) Uani 1 1 d GU . .
H23D H 0.2829 0.3606 0.0728 0.073 Uiso 1 1 calc R . .
C24D C 0.1763(12) 0.3206(12) 0.1005(7) 0.061(7) Uani 1 1 d GU . .
C25D C 0.1073(10) 0.2895(11) 0.0895(7) 0.058(7) Uani 1 1 d GU . .
H25D H 0.0668 0.2768 0.1133 0.069 Uiso 1 1 calc R . .
N5 N 0.0983(9) 0.2772(11) 0.0432(8) 0.068(6) Uani 1 1 d GU . .
C5B C 0.3500(18) 0.8824(19) 0.1534(12) 0.045(6) Uani 1 1 d U . .
C26D C 0.1550(12) 0.2667(12) -0.0345(7) 0.055(6) Uani 1 1 d GU . .
C27D C 0.2131(9) 0.2713(13) -0.0699(9) 0.085(9) Uani 1 1 d GU . .
H27D H 0.2616 0.2931 -0.0666 0.102 Uiso 1 1 calc R . .
C28D C 0.1995(11) 0.2437(14) -0.1101(8) 0.093(9) Uani 1 1 d GU . .
H28D H 0.2388 0.2469 -0.1341 0.112 Uiso 1 1 calc R . .
C29D C 0.1277(13) 0.2115(13) -0.1150(7) 0.083(9) Uani 1 1 d GU . .
H29D H 0.1185 0.1929 -0.1422 0.099 Uiso 1 1 calc R . .
C30D C 0.0696(9) 0.2069(12) -0.0796(8) 0.055(7) Uani 1 1 d GU . .
H30D H 0.0211 0.1851 -0.0829 0.067 Uiso 1 1 calc R . .
C3I C 0.0832(10) 0.2344(12) -0.0393(7) 0.046(5) Uani 1 1 d GU . .
C6B C 0.681(2) 0.632(3) 0.2157(15) 0.081(7) Uani 1 1 d U . .
C31D C 0.3468(11) 0.6838(10) 0.0281(6) 0.058(7) Uani 1 1 d GU . .
C32D C 0.2776(9) 0.6421(12) 0.0387(7) 0.062(7) Uani 1 1 d GU . .
H32D H 0.2366 0.6545 0.0152 0.074 Uiso 1 1 calc R . .
C33D C 0.2690(9) 0.5820(11) 0.0841(8) 0.068(8) Uani 1 1 d GDU . .
H33D H 0.2222 0.5537 0.0912 0.081 Uiso 1 1 calc R . .
C34D C 0.3296(11) 0.5636(10) 0.1188(6) 0.072(8) Uani 1 1 d GDU . .
C35D C 0.3987(9) 0.6054(11) 0.1082(7) 0.072(8) Uani 1 1 d GDU . .
H35D H 0.4397 0.5929 0.1317 0.086 Uiso 1 1 calc R . .
N7 N 0.4074(8) 0.6655(10) 0.0628(7) 0.057(5) Uani 1 1 d GU . .
C7B C 0.3255(12) 0.2992(15) 0.3115(8) 0.098(8) Uani 1 1 d DU . .
C36D C 0.3559(12) 0.7477(10) -0.0168(7) 0.055(7) Uani 1 1 d GU . .
C37D C 0.2973(9) 0.7766(12) -0.0521(9) 0.077(9) Uani 1 1 d GU . .
H37D H 0.2480 0.7528 -0.0472 0.093 Uiso 1 1 calc R . .
C38D C 0.3115(11) 0.8405(13) -0.0946(8) 0.078(9) Uani 1 1 d GU . .
H38D H 0.2718 0.8600 -0.1184 0.093 Uiso 1 1 calc R . .
C39D C 0.3843(13) 0.8756(11) -0.1018(7) 0.087(10) Uani 1 1 d GU . .
H39D H 0.3939 0.9189 -0.1305 0.104 Uiso 1 1 calc R . .
C40D C 0.4429(9) 0.8468(11) -0.0665(9) 0.071(9) Uani 1 1 d GU . .
H40D H 0.4922 0.8706 -0.0714 0.085 Uiso 1 1 calc R . .
C4I C 0.4288(10) 0.7829(12) -0.0240(8) 0.054(6) Uani 1 1 d GU . .
C8B C 0.6405(19) 0.527(2) 0.3578(13) 0.054(7) Uani 1 1 d U . .
C41D C 0.5370(10) 0.8755(11) 0.0538(7) 0.054(7) Uani 1 1 d GU . .
C42D C 0.5312(10) 0.9374(10) 0.0728(8) 0.064(8) Uani 1 1 d GU . .
H42D H 0.5674 0.9783 0.0630 0.077 Uiso 1 1 calc R . .
C43D C 0.4717(11) 0.9387(10) 0.1062(8) 0.054(7) Uani 1 1 d GU . .
H43D H 0.4678 0.9805 0.1190 0.064 Uiso 1 1 calc R . .
C44D C 0.4182(10) 0.8781(11) 0.1206(7) 0.048(6) Uani 1 1 d GU . .
C45D C 0.4240(10) 0.8163(9) 0.1016(7) 0.045(6) Uani 1 1 d GU . .
H45D H 0.3878 0.7753 0.1113 0.054 Uiso 1 1 calc R . .
N9 N 0.4835(11) 0.8150(9) 0.0682(7) 0.062(6) Uani 1 1 d GU . .
C9B C 0.690(3) 0.174(2) 0.3500(17) 0.085(8) Uani 1 1 d U . .
C46D C 0.6026(9) 0.8722(11) 0.0196(6) 0.033(5) Uani 1 1 d GU . .
C47D C 0.6585(11) 0.9291(9) -0.0007(8) 0.055(7) Uani 1 1 d GU . .
H47D H 0.6636 0.9713 0.0116 0.066 Uiso 1 1 calc R . .
C48D C 0.7068(10) 0.9234(9) -0.0392(8) 0.058(8) Uani 1 1 d GU . .
H48D H 0.7445 0.9619 -0.0530 0.070 Uiso 1 1 calc R . .
C49D C 0.6992(9) 0.8609(11) -0.0574(6) 0.049(7) Uani 1 1 d GU . .
H49D H 0.7319 0.8570 -0.0835 0.059 Uiso 1 1 calc R . .
C50D C 0.6434(10) 0.8040(9) -0.0371(7) 0.042(6) Uani 1 1 d GU . .
H50D H 0.6383 0.7617 -0.0494 0.051 Uiso 1 1 calc R . .
C5I C 0.5951(9) 0.8097(9) 0.0014(7) 0.032(5) Uani 1 1 d GU . .
C10B C 0.8551(18) 0.617(2) 0.3462(12) 0.051(6) Uani 1 1 d U . .
C51D C 0.6078(12) 0.5989(12) 0.0766(6) 0.059(7) Uani 1 1 d GU . .
C52D C 0.6609(12) 0.5481(10) 0.1079(9) 0.069(7) Uani 1 1 d GU . .
H52D H 0.6798 0.5053 0.0994 0.083 Uiso 1 1 calc R . .
C53D C 0.6862(10) 0.5607(11) 0.1519(8) 0.073(8) Uani 1 1 d GU . .
H53D H 0.7221 0.5264 0.1731 0.088 Uiso 1 1 calc R . .
C54D C 0.6582(12) 0.6240(13) 0.1645(6) 0.059(6) Uani 1 1 d GU . .
C55D C 0.6051(11) 0.6747(10) 0.1332(7) 0.050(6) Uani 1 1 d GU . .
H55D H 0.5862 0.7175 0.1417 0.060 Uiso 1 1 calc R . .
N11 N 0.5799(9) 0.6622(10) 0.0892(7) 0.057(5) Uani 1 1 d GU . .
C11B C 1.1842(12) 0.8659(13) 0.2883(7) 0.086(8) Uani 1 1 d DU . .
C56D C 0.5864(10) 0.5881(12) 0.0294(6) 0.047(6) Uani 1 1 d GU . .
C57D C 0.6113(10) 0.5295(10) 0.0108(8) 0.066(7) Uani 1 1 d GU . .
H57D H 0.6440 0.4898 0.0305 0.079 Uiso 1 1 calc R . .
C58D C 0.5879(11) 0.5299(10) -0.0368(9) 0.068(8) Uani 1 1 d GU . .
H58D H 0.6047 0.4903 -0.0494 0.082 Uiso 1 1 calc R . .
C59D C 0.5396(11) 0.5887(13) -0.0659(6) 0.064(8) Uani 1 1 d GU . .
H59D H 0.5238 0.5889 -0.0981 0.077 Uiso 1 1 calc R . .
C60D C 0.5147(9) 0.6472(10) -0.0473(7) 0.045(6) Uani 1 1 d GU . .
H60D H 0.4820 0.6870 -0.0670 0.054 Uiso 1 1 calc R . .
C6I C 0.5381(10) 0.6469(9) 0.0003(7) 0.035(5) Uani 1 1 d GU . .
C12B C 0.8186(15) 1.0013(12) 0.3331(7) 0.099(11) Uani 1 1 d DU . .
C61D C 0.4038(12) 0.1540(12) 0.4541(6) 0.066(7) Uani 1 1 d GU . .
C62D C 0.3553(13) 0.1235(9) 0.4254(9) 0.085(8) Uani 1 1 d GU . .
H62D H 0.3411 0.0706 0.4374 0.101 Uiso 1 1 calc R . .
C63D C 0.3278(11) 0.1710(13) 0.3791(8) 0.089(9) Uani 1 1 d GDU . .
H63D H 0.2950 0.1503 0.3597 0.107 Uiso 1 1 calc R . .
C64D C 0.3488(11) 0.2491(12) 0.3614(6) 0.071(7) Uani 1 1 d GDU . .
C65D C 0.3973(11) 0.2797(9) 0.3901(8) 0.059(7) Uani 1 1 d GDU . .
H65D H 0.4114 0.3325 0.3781 0.070 Uiso 1 1 calc R . .
N13 N 0.4248(10) 0.2322(13) 0.4364(7) 0.073(6) Uani 1 1 d GU . .
C66D C 0.4312(12) 0.1025(12) 0.5023(7) 0.058(6) Uani 1 1 d GU . .
C67D C 0.4162(11) 0.0233(12) 0.5232(9) 0.073(8) Uani 1 1 d GU . .
H67D H 0.3841 -0.0019 0.5061 0.088 Uiso 1 1 calc R . .
C68D C 0.4486(13) -0.0186(9) 0.5695(9) 0.074(9) Uani 1 1 d GU . .
H68D H 0.4384 -0.0721 0.5837 0.089 Uiso 1 1 calc R . .
C69D C 0.4960(13) 0.0187(12) 0.5949(7) 0.078(9) Uani 1 1 d GU . .
H69D H 0.5179 -0.0096 0.6262 0.094 Uiso 1 1 calc R . .
C70D C 0.5110(11) 0.0979(12) 0.5739(8) 0.060(7) Uani 1 1 d GU . .
H70D H 0.5431 0.1231 0.5910 0.072 Uiso 1 1 calc R . .
C7I C 0.4787(12) 0.1398(8) 0.5276(8) 0.050(5) Uani 1 1 d GU . .
C71D C 0.4564(9) 0.4219(11) 0.4590(7) 0.053(7) Uani 1 1 d GU . .
C72D C 0.4613(10) 0.5024(10) 0.4378(8) 0.051(7) Uani 1 1 d GU . .
H72D H 0.4234 0.5343 0.4454 0.061 Uiso 1 1 calc R . .
C73D C 0.5222(12) 0.5356(7) 0.4053(7) 0.054(7) Uani 1 1 d GU . .
H73D H 0.5256 0.5900 0.3910 0.065 Uiso 1 1 calc R . .
C74D C 0.5782(9) 0.4883(11) 0.3941(7) 0.046(6) Uani 1 1 d GU . .
C75D C 0.5733(9) 0.4078(10) 0.4153(7) 0.050(7) Uani 1 1 d GU . .
H75D H 0.6112 0.3759 0.4078 0.060 Uiso 1 1 calc R . .
N15 N 0.5124(11) 0.3746(7) 0.4478(7) 0.063(6) Uani 1 1 d GU . .
C76D C 0.3969(9) 0.3853(10) 0.4956(7) 0.048(7) Uani 1 1 d GU . .
C77D C 0.3338(11) 0.4223(8) 0.5091(8) 0.056(8) Uani 1 1 d GU . .
H77D H 0.3273 0.4763 0.4943 0.067 Uiso 1 1 calc R . .
C78D C 0.2805(10) 0.3795(11) 0.5445(8) 0.067(9) Uani 1 1 d GU . .
H78D H 0.2379 0.4046 0.5537 0.081 Uiso 1 1 calc R . .
C79D C 0.2903(10) 0.2996(11) 0.5665(7) 0.070(9) Uani 1 1 d GU . .
H79D H 0.2542 0.2707 0.5904 0.084 Uiso 1 1 calc R . .
C80D C 0.3533(11) 0.2626(8) 0.5530(7) 0.044(6) Uani 1 1 d GU . .
H80D H 0.3599 0.2085 0.5678 0.053 Uiso 1 1 calc R . .
C8I C 0.4066(9) 0.3054(10) 0.5175(7) 0.038(5) Uani 1 1 d GU . .
O1B O 0.1886(12) 0.0188(12) 0.1516(10) 0.074(7) Uani 1 1 d U . .
O2B O 0.1429(11) -0.0989(12) 0.1605(8) 0.058(6) Uani 1 1 d U . .
C81D C 0.6614(13) 0.2043(12) 0.4922(6) 0.065(7) Uani 1 1 d GU . .
C82D C 0.7290(10) 0.1719(12) 0.4803(8) 0.077(8) Uani 1 1 d GU . .
H82D H 0.7704 0.1590 0.5034 0.092 Uiso 1 1 calc R . .
C83D C 0.7353(9) 0.1584(11) 0.4342(9) 0.067(7) Uani 1 1 d GU . .
H83D H 0.7810 0.1365 0.4262 0.080 Uiso 1 1 calc R . .
C84D C 0.6740(12) 0.1775(12) 0.4000(7) 0.056(6) Uani 1 1 d GU . .
C85D C 0.6064(10) 0.2099(11) 0.4119(7) 0.058(7) Uani 1 1 d GU . .
H85D H 0.5650 0.2228 0.3888 0.070 Uiso 1 1 calc R . .
N17 N 0.6001(9) 0.2233(10) 0.4580(8) 0.071(6) Uani 1 1 d GU . .
O3B O -0.1993(18) 0.2364(17) 0.2163(11) 0.121(9) Uani 1 1 d U . .
O4B O -0.1675(18) 0.1327(17) 0.1984(11) 0.121(10) Uani 1 1 d U . .
C86D C 0.6534(13) 0.2333(12) 0.5350(7) 0.062(6) Uani 1 1 d GU . .
C87D C 0.7120(10) 0.2301(13) 0.5699(9) 0.084(8) Uani 1 1 d GU . .
H87D H 0.7606 0.2086 0.5665 0.100 Uiso 1 1 calc R . .
C88D C 0.6987(11) 0.2587(13) 0.6097(8) 0.090(9) Uani 1 1 d GU . .
H88D H 0.7383 0.2566 0.6332 0.109 Uiso 1 1 calc R . .
C89D C 0.6267(13) 0.2905(13) 0.6147(7) 0.081(8) Uani 1 1 d GU . .
H89D H 0.6177 0.3099 0.6416 0.098 Uiso 1 1 calc R . .
C90D C 0.5681(9) 0.2937(12) 0.5798(9) 0.068(7) Uani 1 1 d GU . .
H90D H 0.5195 0.3152 0.5832 0.081 Uiso 1 1 calc R . .
C9I C 0.5815(10) 0.2651(12) 0.5400(7) 0.046(5) Uani 1 1 d GU . .
O5B O 0.2511(15) 0.3273(16) 0.1674(11) 0.100(7) Uani 1 1 d U . .
O6B O 0.1257(17) 0.3399(19) 0.1729(11) 0.117(10) Uani 1 1 d U . .
C91D C 1.0413(9) 0.6257(12) 0.4448(7) 0.053(6) Uani 1 1 d GU . .
C92D C 1.0345(10) 0.5636(10) 0.4260(8) 0.058(7) Uani 1 1 d GU . .
H92D H 1.0714 0.5233 0.4349 0.069 Uiso 1 1 calc R . .
C93D C 0.9732(12) 0.5613(10) 0.3941(7) 0.061(7) Uani 1 1 d GU . .
H93D H 0.9686 0.5194 0.3814 0.073 Uiso 1 1 calc R . .
C94D C 0.9186(9) 0.6211(12) 0.3810(7) 0.047(6) Uani 1 1 d GU . .
C95D C 0.9254(9) 0.6831(10) 0.3998(7) 0.049(6) Uani 1 1 d GU . .
H95D H 0.8885 0.7235 0.3909 0.059 Uiso 1 1 calc R . .
N19 N 0.9867(10) 0.6854(9) 0.4317(7) 0.057(5) Uani 1 1 d GU . .
O7B O 0.3758(16) 0.4563(16) 0.1844(10) 0.145(12) Uani 1 1 d DU . .
O8B O 0.2562(15) 0.4909(15) 0.1890(9) 0.113(7) Uani 1 1 d DU . .
C96D C 1.1012(10) 0.6257(11) 0.4805(7) 0.054(6) Uani 1 1 d GU . .
C97D C 1.1572(12) 0.5690(9) 0.5007(8) 0.062(7) Uani 1 1 d GU . .
H97D H 1.1613 0.5259 0.4891 0.074 Uiso 1 1 calc R . .
C98D C 1.2071(10) 0.5759(10) 0.5382(8) 0.064(8) Uani 1 1 d GU . .
H98D H 1.2449 0.5375 0.5518 0.077 Uiso 1 1 calc R . .
C99D C 1.2010(10) 0.6396(12) 0.5553(7) 0.060(7) Uani 1 1 d GU . .
H99D H 1.2348 0.6443 0.5806 0.071 Uiso 1 1 calc R . .
C100 C 1.1451(11) 0.6964(10) 0.5351(7) 0.046(6) Uani 1 1 d GU . .
H100 H 1.1410 0.7394 0.5467 0.055 Uiso 1 1 calc R . .
C10I C 1.0951(9) 0.6894(10) 0.4977(8) 0.040(5) Uani 1 1 d GU . .
O9B O 0.3020(12) 0.8295(13) 0.1642(8) 0.060(6) Uani 1 1 d U . .
O10B O 0.3542(11) 0.9377(12) 0.1703(8) 0.057(6) Uani 1 1 d U . .
C101 C 1.1080(11) 0.8994(11) 0.4241(6) 0.046(6) Uani 1 1 d GU . .
C102 C 1.1612(11) 0.9501(10) 0.3928(8) 0.073(8) Uani 1 1 d GU . .
H102 H 1.1806 0.9925 0.4016 0.087 Uiso 1 1 calc R . .
C103 C 1.1857(10) 0.9382(11) 0.3485(7) 0.069(8) Uani 1 1 d GDU . .
H103 H 1.2217 0.9725 0.3274 0.083 Uiso 1 1 calc R . .
C104 C 1.1571(10) 0.8755(12) 0.3355(6) 0.068(7) Uani 1 1 d GDU . .
C105 C 1.1039(10) 0.8248(10) 0.3667(7) 0.057(7) Uani 1 1 d GDU . .
H105 H 1.0845 0.7824 0.3579 0.069 Uiso 1 1 calc R . .
N21 N 1.0793(9) 0.8367(10) 0.4110(6) 0.060(5) Uani 1 1 d GU . .
O11B O 0.7399(14) 0.5918(19) 0.2342(10) 0.116(9) Uani 1 1 d U . .
O12B O 0.6552(16) 0.6832(16) 0.2290(10) 0.093(7) Uani 1 1 d U . .
C106 C 1.0868(11) 0.9123(12) 0.4707(6) 0.047(6) Uani 1 1 d GU . .
C107 C 1.1105(10) 0.9716(10) 0.4889(7) 0.055(7) Uani 1 1 d GU . .
H107 H 1.1428 1.0116 0.4692 0.066 Uiso 1 1 calc R . .
C108 C 1.0864(11) 0.9717(10) 0.5364(8) 0.059(7) Uani 1 1 d GU . .
H108 H 1.1024 1.0118 0.5487 0.071 Uiso 1 1 calc R . .
C109 C 1.0386(12) 0.9125(13) 0.5656(6) 0.063(8) Uani 1 1 d GU . .
H109 H 1.0223 0.9126 0.5976 0.076 Uiso 1 1 calc R . .
C110 C 1.0149(10) 0.8532(10) 0.5474(7) 0.056(7) Uani 1 1 d GU . .
H110 H 0.9826 0.8132 0.5671 0.067 Uiso 1 1 calc R . .
C11I C 1.0390(10) 0.8531(10) 0.4999(8) 0.035(5) Uani 1 1 d GU . .
O13B O 0.3313(17) 0.3733(14) 0.3001(10) 0.127(9) Uani 1 1 d DU . .
O14B O 0.2994(16) 0.2616(14) 0.2820(9) 0.110(7) Uani 1 1 d DU . .
C111 C 0.8466(11) 0.8187(9) 0.4721(6) 0.044(6) Uani 1 1 d GU . .
C112 C 0.7770(9) 0.8596(11) 0.4606(7) 0.050(6) Uani 1 1 d GU . .
H112 H 0.7359 0.8475 0.4840 0.059 Uiso 1 1 calc R . .
C113 C 0.7683(8) 0.9185(11) 0.4147(8) 0.072(8) Uani 1 1 d GDU . .
H113 H 0.7212 0.9461 0.4070 0.086 Uiso 1 1 calc R . .
C114 C 0.8292(11) 0.9364(9) 0.3802(6) 0.061(7) Uani 1 1 d GDU . .
C115 C 0.8988(9) 0.8955(11) 0.3916(6) 0.060(8) Uani 1 1 d GDU . .
H115 H 0.9399 0.9077 0.3682 0.072 Uiso 1 1 calc R . .
N23 N 0.9075(8) 0.8367(10) 0.4375(7) 0.053(5) Uani 1 1 d GU . .
O15B O 0.6423(11) 0.5965(13) 0.3392(8) 0.059(5) Uani 1 1 d U . .
O16B O 0.6900(14) 0.4803(13) 0.3493(10) 0.084(7) Uani 1 1 d U . .
C116 C 0.8553(12) 0.7493(10) 0.5174(7) 0.050(7) Uani 1 1 d GU . .
C117 C 0.7979(9) 0.7214(13) 0.5537(9) 0.075(9) Uani 1 1 d GU . .
H117 H 0.7487 0.7453 0.5494 0.090 Uiso 1 1 calc R . .
C118 C 0.8133(12) 0.6581(14) 0.5964(8) 0.099(11) Uani 1 1 d GU . .
H118 H 0.7745 0.6392 0.6210 0.119 Uiso 1 1 calc R . .
C119 C 0.8860(14) 0.6228(11) 0.6027(7) 0.098(11) Uani 1 1 d GU . .
H119 H 0.8963 0.5800 0.6316 0.117 Uiso 1 1 calc R . .
C120 C 0.9433(10) 0.6507(12) 0.5664(9) 0.081(10) Uani 1 1 d GU . .
H120 H 0.9925 0.6268 0.5707 0.097 Uiso 1 1 calc R . .
C12I C 0.9280(10) 0.7140(12) 0.5237(7) 0.043(5) Uani 1 1 d GU . .
O17B O 0.6315(19) 0.1614(18) 0.3259(12) 0.120(10) Uani 1 1 d U . .
O18B O 0.7516(16) 0.1726(16) 0.3332(10) 0.106(8) Uani 1 1 d U . .
O19B O 0.8017(11) 0.6683(13) 0.3364(8) 0.058(5) Uani 1 1 d U . .
O20B O 0.8580(12) 0.5600(12) 0.3303(8) 0.058(5) Uani 1 1 d U . .
O21B O 1.2416(12) 0.9090(16) 0.2642(8) 0.114(9) Uani 1 1 d DU . .
O22B O 1.1546(14) 0.8155(14) 0.2703(8) 0.098(8) Uani 1 1 d DU . .
O23B O 0.8776(17) 1.0464(15) 0.3164(11) 0.153(13) Uani 1 1 d DU . .
C7F C 0.777(2) 0.950(3) 0.2031(18) 0.18(2) Uiso 1 1 d DU . .
N5F N 0.3452(18) 0.6097(17) 0.2746(13) 0.153(15) Uiso 1 1 d DU . .
C8F C 0.774(3) 0.967(3) 0.1458(17) 0.21(3) Uiso 1 1 d DU . .
O2F O 0.7654(17) 0.7928(15) 0.2467(12) 0.118(10) Uiso 1 1 d DU . .
O5F O 0.2586(17) 0.7113(15) 0.2551(12) 0.140(12) Uiso 1 1 d DU . .
C23F C 0.273(4) 0.537(4) 0.3497(18) 0.23(3) Uiso 1 1 d DU . .
C22F C 0.284(2) 0.551(2) 0.2931(17) 0.17(2) Uiso 1 1 d DU . .
C6F C 0.825(3) 0.8176(19) 0.250(2) 0.150(18) Uiso 1 1 d DU . .
O4H O 0.8170(16) 0.4205(16) 0.2838(11) 0.116(10) Uiso 1 1 d U . .
O1F O 0.6380(15) 0.7611(17) 0.3161(11) 0.112(10) Uiso 1 1 d DU . .
O3H O 0.3209(17) 1.0798(17) 0.2128(12) 0.129(11) Uiso 1 1 d U . .
O24B O 0.7530(14) 1.0116(15) 0.3104(10) 0.117(10) Uiso 1 1 d DU . .
C9F C 0.903(3) 0.932(3) 0.2475(19) 0.23(2) Uiso 1 1 d DU . .
C10F C 0.977(3) 0.935(4) 0.217(3) 0.23(3) Uiso 1 1 d DU . .
N2F N 0.8404(18) 0.8978(18) 0.2241(13) 0.137(14) Uiso 1 1 d DU . .
O1H O 0.158(3) 0.385(3) 0.2486(18) 0.22(2) Uiso 1 1 d U . .
O4F O 0.1350(14) 0.7422(14) 0.1845(10) 0.107(9) Uiso 1 1 d DU . .
C24F C 0.410(3) 0.580(3) 0.251(2) 0.26(3) Uiso 1 1 d DU . .
C25F C 0.476(3) 0.556(5) 0.289(3) 0.32(4) Uiso 1 1 d DU . .
C21F C 0.318(2) 0.686(2) 0.2449(18) 0.18(2) Uiso 1 1 d DU . .
O5H O 0.1331(18) 0.7216(18) 0.6516(13) 0.143(12) Uiso 1 1 d . . .
O2H O 0.663(2) 0.117(2) 0.2509(16) 0.184(16) Uiso 1 1 d U . .
C16F C 0.134(3) 0.6743(19) 0.188(2) 0.21(2) Uiso 1 1 d DU . .
C19F C 0.060(3) 0.553(2) 0.223(3) 0.31(3) Uiso 1 1 d DU . .
C18F C -0.022(5) 0.725(5) 0.236(4) 0.43(5) Uiso 1 1 d DU . .
C20F C -0.028(4) 0.537(4) 0.218(4) 0.37(5) Uiso 1 1 d DU . .
C17F C 0.043(4) 0.663(4) 0.2566(19) 0.39(4) Uiso 1 1 d DU . .
N4F N 0.067(3) 0.636(2) 0.2144(19) 0.32(2) Uiso 1 1 d DU . .
C1F C 0.627(3) 0.828(2) 0.317(2) 0.23(2) Uiso 1 1 d DU . .
C4F C 0.550(4) 0.839(4) 0.2421(19) 0.43(4) Uiso 1 1 d DU . .
C2F C 0.532(4) 0.933(3) 0.289(3) 0.43(4) Uiso 1 1 d DU . .
C5F C 0.492(5) 0.770(5) 0.253(3) 0.33(5) Uiso 1 1 d DU . .
C3F C 0.558(7) 0.990(4) 0.238(4) 0.44(5) Uiso 1 1 d DU . .
N1F N 0.557(3) 0.855(3) 0.291(2) 0.39(3) Uiso 1 1 d DU . .
C11F C 0.438(6) 0.613(3) 0.763(3) 0.46(4) Uiso 1 1 d DU . .
O3F O 0.405(5) 0.627(4) 0.723(3) 0.41(4) Uiso 1 1 d DU . .
C15F C 0.419(6) 0.750(6) 0.837(4) 0.41(5) Uiso 1 1 d DU . .
C14F C 0.389(4) 0.685(6) 0.817(4) 0.39(4) Uiso 1 1 d DU . .
C12F C 0.527(3) 0.702(5) 0.788(3) 0.41(4) Uiso 1 1 d DU . .
C13F C 0.530(6) 0.790(5) 0.759(5) 0.45(6) Uiso 1 1 d DU . .
N3F N 0.447(4) 0.677(4) 0.780(2) 0.41(3) Uiso 1 1 d DU . .
O6H O 0.367(2) 0.218(2) 0.1540(14) 0.163(14) Uiso 1 1 d . . .
N6F N 0.973(3) 0.846(3) 0.715(2) 0.45(3) Uiso 1 1 d DU . .
O6F O 0.898(4) 0.785(5) 0.671(3) 0.43(4) Uiso 1 1 d DU . .
C28F C 0.880(4) 0.869(4) 0.775(3) 0.26(3) Uiso 1 1 d DU . .
C30F C 1.015(5) 0.710(4) 0.747(4) 0.34(5) Uiso 1 1 d DU . .
C29F C 1.038(3) 0.794(5) 0.714(4) 0.44(4) Uiso 1 1 d DU . .
C27F C 0.967(4) 0.869(6) 0.761(3) 0.44(4) Uiso 1 1 d DU . .
C26F C 0.900(3) 0.822(7) 0.700(4) 0.45(4) Uiso 1 1 d DU . .

loop_
_atom_site_aniso_label
_atom_site_aniso_U_11
_atom_site_aniso_U_22
_atom_site_aniso_U_33
_atom_site_aniso_U_23
_atom_site_aniso_U_13
_atom_site_aniso_U_12
Ir1 0.0407(10) 0.0417(11) 0.0568(13) -0.0184(10) -0.0046(8) -0.0001(8)
Ir2 0.0347(10) 0.0453(11) 0.0463(12) -0.0221(10) 0.0011(8) -0.0034(8)
Ir3 0.0390(10) 0.0423(11) 0.0581(14) -0.0178(10) 0.0066(8) 0.0005(8)
Ir4 0.0365(10) 0.0464(12) 0.0483(13) -0.0222(10) 0.0000(8) 0.0044(8)
Zn1 0.050(3) 0.067(3) 0.058(3) -0.020(3) -0.003(2) -0.008(2)
Zn2 0.045(3) 0.072(3) 0.067(4) -0.023(3) 0.004(2) 0.007(2)
Zn3 0.047(3) 0.081(4) 0.075(4) -0.039(3) -0.002(2) -0.001(3)
Zn4 0.333(12) 0.097(5) 0.069(5) -0.002(4) -0.037(5) -0.101(6)
Zn5 0.052(3) 0.078(4) 0.070(4) -0.035(3) 0.000(3) 0.008(3)
Zn1A 0.294(11) 0.103(6) 0.076(5) -0.009(4) 0.026(6) 0.089(6)
C1D 0.024(13) 0.042(7) 0.063(17) -0.028(11) 0.007(9) 0.009(9)
C2D 0.033(15) 0.046(8) 0.072(19) -0.035(13) -0.010(11) 0.017(11)
C3D 0.055(17) 0.042(12) 0.058(19) -0.020(13) -0.019(12) 0.001(11)
C4D 0.036(14) 0.042(10) 0.053(16) -0.028(11) -0.005(10) 0.006(10)
C5D 0.036(15) 0.043(9) 0.066(18) -0.025(12) -0.003(10) 0.002(11)
N1 0.053(14) 0.048(7) 0.073(16) -0.017(8) -0.012(9) 0.002(7)
C1B 0.055(15) 0.043(11) 0.051(17) -0.030(13) -0.016(11) 0.005(11)
C6D 0.046(14) 0.042(9) 0.053(16) -0.028(11) -0.004(10) 0.010(9)
C7D 0.049(17) 0.037(13) 0.10(2) -0.022(14) -0.013(13) -0.002(11)
C8D 0.066(18) 0.059(15) 0.10(2) -0.033(17) -0.030(14) -0.005(14)
C9D 0.060(18) 0.060(15) 0.10(2) -0.015(17) -0.039(14) 0.013(14)
C10D 0.057(17) 0.042(13) 0.061(19) -0.019(13) -0.009(11) 0.003(11)
C1I 0.036(10) 0.039(9) 0.043(16) -0.021(11) 0.001(8) -0.006(10)
C2B 0.13(2) 0.084(15) 0.074(16) -0.036(13) 0.015(16) 0.01(2)
C11D 0.065(18) 0.048(11) 0.076(15) -0.040(10) -0.007(12) 0.003(13)
C12D 0.07(2) 0.066(15) 0.10(2) -0.025(12) 0.010(15) 0.018(15)
C13D 0.056(19) 0.075(15) 0.11(2) -0.029(14) 0.023(16) 0.001(16)
C14D 0.070(18) 0.069(14) 0.084(16) -0.031(12) 0.015(14) -0.005(15)
C15D 0.043(17) 0.065(14) 0.067(16) -0.027(11) -0.002(12) -0.005(14)
N3 0.073(11) 0.062(11) 0.052(12) -0.029(8) -0.013(10) 0.014(12)
C3B 0.077(16) 0.08(2) 0.083(16) -0.030(16) -0.033(12) 0.016(19)
C16D 0.060(17) 0.037(9) 0.080(15) -0.041(9) -0.012(12) -0.009(11)
C17D 0.062(19) 0.043(11) 0.093(19) -0.038(11) -0.032(15) 0.020(14)
C18D 0.08(2) 0.050(16) 0.11(2) -0.010(13) -0.025(17) 0.030(16)
C19D 0.06(2) 0.062(15) 0.10(2) 0.004(13) -0.006(16) 0.018(16)
C20D 0.064(19) 0.050(13) 0.073(17) -0.015(10) -0.013(14) 0.012(15)
C2I 0.053(17) 0.033(7) 0.064(14) -0.035(7) -0.015(10) -0.003(8)
C4B 0.13(2) 0.098(17) 0.082(19) -0.041(11) 0.005(14) -0.087(15)
C21D 0.050(11) 0.074(18) 0.065(16) -0.015(13) -0.006(10) -0.025(13)
C22D 0.029(12) 0.063(18) 0.087(17) -0.025(16) -0.014(12) 0.010(12)
C23D 0.026(13) 0.069(19) 0.086(17) -0.023(17) -0.036(11) 0.019(13)
C24D 0.054(14) 0.056(17) 0.076(14) -0.025(15) -0.024(10) 0.005(14)
C25D 0.065(15) 0.043(17) 0.064(15) -0.015(15) -0.005(11) -0.015(14)
N5 0.063(9) 0.078(14) 0.054(14) -0.011(13) -0.013(7) -0.027(11)
C5B 0.047(14) 0.058(16) 0.040(16) -0.029(12) 0.002(10) -0.013(10)
C26D 0.054(11) 0.034(16) 0.065(16) -0.001(13) 0.004(10) -0.015(13)
C27D 0.073(15) 0.08(2) 0.10(2) -0.025(17) 0.032(14) -0.028(17)
C28D 0.088(17) 0.09(2) 0.10(2) -0.035(18) 0.052(18) -0.047(18)
C29D 0.069(18) 0.09(2) 0.09(2) -0.035(17) 0.038(15) -0.020(17)
C30D 0.049(15) 0.050(18) 0.070(18) -0.023(14) 0.015(11) -0.009(14)
C3I 0.039(10) 0.031(14) 0.071(14) -0.018(11) -0.003(10) -0.001(10)
C6B 0.062(18) 0.13(2) 0.048(14) -0.022(10) -0.012(13) -0.024(14)
C31D 0.013(10) 0.067(17) 0.093(16) -0.023(11) 0.007(10) 0.006(10)
C32D 0.038(12) 0.056(18) 0.108(19) -0.049(12) 0.009(12) -0.013(12)
C33D 0.052(15) 0.057(18) 0.11(2) -0.047(12) 0.025(12) -0.010(14)
C34D 0.069(16) 0.076(17) 0.083(17) -0.042(11) 0.026(11) -0.027(13)
C35D 0.047(14) 0.10(2) 0.065(17) -0.015(12) 0.031(11) -0.010(13)
N7 0.046(9) 0.072(14) 0.059(14) -0.028(9) 0.009(7) -0.015(9)
C7B 0.077(18) 0.142(15) 0.072(13) -0.031(11) 0.012(13) -0.047(19)
C36D 0.029(11) 0.057(16) 0.084(16) -0.029(10) -0.008(10) 0.010(11)
C37D 0.045(14) 0.07(2) 0.11(2) -0.025(13) -0.027(13) 0.004(14)
C38D 0.073(16) 0.06(2) 0.10(2) -0.029(13) -0.045(17) 0.000(15)
C39D 0.070(18) 0.06(2) 0.11(2) 0.001(14) -0.039(15) 0.005(15)
C40D 0.064(15) 0.044(18) 0.093(18) -0.006(11) -0.037(13) 0.002(13)
C4I 0.042(11) 0.034(14) 0.083(14) -0.015(8) -0.020(10) -0.010(8)
C8B 0.053(15) 0.059(11) 0.057(17) -0.027(13) -0.001(10) -0.011(11)
C41D 0.060(15) 0.047(14) 0.059(17) -0.023(12) 0.023(11) -0.007(11)
C42D 0.061(17) 0.064(16) 0.08(2) -0.038(15) 0.030(13) -0.016(13)
C43D 0.061(17) 0.052(16) 0.054(19) -0.026(14) 0.022(12) -0.013(12)
C44D 0.052(14) 0.050(15) 0.047(17) -0.023(12) 0.010(11) -0.010(11)
C45D 0.045(15) 0.033(14) 0.055(18) -0.012(12) 0.009(11) 0.004(11)
N9 0.073(15) 0.056(11) 0.062(15) -0.025(11) 0.028(10) -0.014(8)
C9B 0.079(17) 0.09(2) 0.084(16) -0.020(16) 0.037(13) -0.02(2)
C46D 0.025(12) 0.045(13) 0.030(15) -0.015(11) -0.012(9) -0.001(9)
C47D 0.049(16) 0.031(14) 0.09(2) -0.021(14) 0.019(13) -0.006(10)
C48D 0.052(17) 0.043(16) 0.07(2) -0.010(14) 0.021(12) -0.015(13)
C49D 0.029(15) 0.047(17) 0.072(19) -0.018(13) 0.008(12) -0.005(11)
C50D 0.032(15) 0.050(16) 0.048(17) -0.020(13) 0.005(10) -0.008(11)
C5I 0.023(10) 0.035(11) 0.042(14) -0.019(9) -0.006(8) 0.004(8)
C10B 0.051(14) 0.073(16) 0.042(16) -0.037(13) 0.002(10) 0.010(10)
C51D 0.073(18) 0.050(15) 0.045(14) 0.000(11) 0.002(12) 0.005(11)
C52D 0.08(2) 0.077(18) 0.047(17) -0.007(13) 0.009(13) 0.012(13)
C53D 0.07(2) 0.077(19) 0.053(17) 0.000(13) -0.008(14) 0.004(15)
C54D 0.065(17) 0.056(17) 0.041(13) 0.005(11) -0.006(11) -0.025(12)
C55D 0.054(17) 0.049(16) 0.034(14) 0.006(11) 0.003(10) -0.025(11)
N11 0.056(11) 0.071(13) 0.040(11) -0.012(8) 0.001(9) -0.002(10)
C11B 0.061(18) 0.14(2) 0.047(16) -0.011(13) 0.011(13) 0.018(14)
C56D 0.043(16) 0.048(14) 0.045(13) -0.007(11) 0.026(11) 0.000(10)
C57D 0.055(18) 0.058(16) 0.089(18) -0.031(14) 0.036(15) -0.004(12)
C58D 0.07(2) 0.070(18) 0.077(19) -0.036(16) 0.061(15) -0.016(13)
C59D 0.060(19) 0.08(2) 0.061(17) -0.043(14) 0.050(13) -0.016(14)
C60D 0.035(16) 0.047(16) 0.066(14) -0.037(12) 0.000(12) -0.027(11)
C6I 0.026(14) 0.035(11) 0.044(12) -0.012(11) 0.006(9) -0.017(8)
C12B 0.13(2) 0.11(2) 0.056(17) -0.019(13) -0.022(16) 0.052(16)
C61D 0.065(18) 0.062(12) 0.088(16) -0.046(10) 0.003(13) -0.001(13)
C62D 0.07(2) 0.088(15) 0.11(2) -0.048(12) -0.002(15) -0.017(16)
C63D 0.08(2) 0.094(16) 0.11(2) -0.051(13) -0.016(16) -0.026(17)
C64D 0.048(17) 0.100(15) 0.081(13) -0.049(10) 0.005(12) -0.028(15)
C65D 0.028(16) 0.080(14) 0.074(15) -0.032(11) 0.007(11) -0.019(14)
N13 0.086(12) 0.076(12) 0.066(13) -0.036(9) -0.003(11) -0.011(13)
C66D 0.048(16) 0.043(9) 0.098(16) -0.046(10) 0.010(12) 0.005(11)
C67D 0.08(2) 0.042(11) 0.12(2) -0.046(11) 0.023(16) -0.007(14)
C68D 0.07(2) 0.049(15) 0.10(2) -0.029(12) 0.042(16) -0.025(15)
C69D 0.09(2) 0.047(14) 0.09(2) -0.009(12) 0.030(15) -0.030(16)
C70D 0.052(18) 0.041(12) 0.083(17) -0.015(10) 0.015(13) -0.014(14)
C7I 0.049(17) 0.028(7) 0.085(15) -0.036(7) 0.005(10) 0.008(8)
C71D 0.038(14) 0.047(8) 0.061(18) 0.003(13) 0.001(10) 0.017(10)
C72D 0.062(16) 0.047(9) 0.040(18) -0.009(13) 0.001(11) 0.010(12)
C73D 0.076(18) 0.041(12) 0.045(19) -0.012(13) 0.005(12) 0.004(11)
C74D 0.041(14) 0.050(11) 0.042(16) -0.006(12) -0.013(9) 0.008(10)
C75D 0.037(15) 0.049(10) 0.059(19) -0.010(13) 0.000(11) 0.010(11)
N15 0.053(14) 0.046(7) 0.083(16) -0.012(8) 0.013(9) 0.005(7)
C76D 0.033(13) 0.042(9) 0.061(17) -0.003(12) -0.004(10) 0.014(9)
C77D 0.055(16) 0.042(13) 0.07(2) -0.016(14) 0.013(13) 0.011(11)
C78D 0.076(18) 0.066(15) 0.06(2) -0.029(16) 0.031(14) -0.003(14)
C79D 0.072(18) 0.068(15) 0.07(2) -0.024(16) 0.036(15) -0.012(14)
C80D 0.038(15) 0.051(13) 0.048(18) -0.023(12) -0.003(10) -0.012(11)
C8I 0.027(10) 0.022(9) 0.075(17) -0.026(10) -0.002(8) -0.008(9)
O1B 0.044(13) 0.051(12) 0.13(2) -0.037(14) -0.038(12) 0.011(10)
O2B 0.054(13) 0.043(10) 0.071(16) -0.009(12) -0.016(11) 0.003(10)
C81D 0.062(11) 0.049(17) 0.075(16) -0.005(13) 0.001(11) 0.028(13)
C82D 0.054(13) 0.08(2) 0.084(18) -0.010(17) 0.019(13) 0.006(14)
C83D 0.043(14) 0.054(18) 0.102(18) -0.023(17) 0.019(12) -0.005(14)
C84D 0.042(14) 0.041(16) 0.080(15) -0.011(14) 0.029(10) -0.011(12)
C85D 0.059(14) 0.042(17) 0.069(15) -0.012(15) 0.014(10) 0.011(13)
N17 0.073(10) 0.067(14) 0.070(14) -0.018(13) 0.011(8) 0.023(11)
O3B 0.15(2) 0.121(19) 0.090(18) -0.036(17) 0.036(17) 0.025(18)
O4B 0.17(2) 0.087(14) 0.10(2) -0.016(14) 0.060(19) -0.01(2)
C86D 0.054(11) 0.042(17) 0.080(17) -0.008(13) -0.011(10) 0.015(13)
C87D 0.069(15) 0.09(2) 0.10(2) -0.036(17) -0.022(13) 0.046(17)
C88D 0.092(18) 0.09(2) 0.10(2) -0.044(17) -0.036(17) 0.043(17)
C89D 0.075(19) 0.10(2) 0.09(2) -0.049(17) -0.019(14) 0.021(17)
C90D 0.058(15) 0.08(2) 0.071(19) -0.032(15) -0.002(12) -0.010(15)
C9I 0.032(10) 0.037(15) 0.069(14) -0.015(11) 0.006(9) -0.009(10)
O5B 0.091(15) 0.106(16) 0.100(12) -0.028(12) -0.056(13) 0.007(17)
O6B 0.105(17) 0.17(3) 0.10(2) -0.08(2) -0.025(16) 0.03(2)
C91D 0.050(15) 0.058(14) 0.064(17) -0.037(12) -0.011(11) 0.010(11)
C92D 0.067(17) 0.067(16) 0.052(19) -0.038(14) -0.020(12) 0.025(13)
C93D 0.086(18) 0.054(17) 0.050(19) -0.027(14) -0.027(13) 0.016(12)
C94D 0.040(13) 0.070(16) 0.044(16) -0.037(12) 0.003(9) 0.008(10)
C95D 0.028(14) 0.060(16) 0.070(19) -0.034(13) 0.002(10) -0.004(11)
N19 0.036(13) 0.073(11) 0.080(16) -0.050(12) -0.007(8) 0.007(7)
O7B 0.19(2) 0.13(3) 0.08(2) 0.013(17) 0.02(2) -0.037(19)
O8B 0.15(2) 0.109(9) 0.069(15) -0.018(9) 0.014(12) -0.084(14)
C96D 0.063(15) 0.041(14) 0.064(18) -0.022(12) -0.023(11) 0.007(10)
C97D 0.069(18) 0.037(15) 0.08(2) -0.023(15) -0.024(13) 0.011(11)
C98D 0.066(18) 0.043(17) 0.08(2) -0.017(15) -0.029(13) 0.021(14)
C99D 0.054(17) 0.055(18) 0.07(2) -0.026(15) -0.020(12) 0.007(12)
C100 0.042(16) 0.048(16) 0.058(18) -0.031(13) -0.001(10) 0.007(11)
C10I 0.031(10) 0.040(11) 0.055(16) -0.024(9) 0.001(8) 0.000(9)
O9B 0.049(12) 0.068(14) 0.066(16) -0.026(13) 0.007(9) -0.021(10)
O10B 0.056(13) 0.050(13) 0.078(16) -0.038(12) 0.001(11) 0.009(10)
C101 0.038(15) 0.040(14) 0.052(14) -0.006(10) 0.000(11) 0.015(9)
C102 0.064(19) 0.073(18) 0.077(18) -0.019(14) 0.016(14) -0.008(12)
C103 0.037(17) 0.09(2) 0.066(17) -0.002(14) 0.015(14) 0.001(14)
C104 0.033(16) 0.101(19) 0.071(15) -0.028(13) 0.019(11) 0.011(13)
C105 0.032(16) 0.079(18) 0.066(15) -0.031(13) 0.015(12) 0.014(12)
N21 0.062(11) 0.070(13) 0.050(12) -0.020(8) 0.009(10) -0.002(10)
O11B 0.047(15) 0.21(2) 0.069(12) -0.019(12) -0.014(9) -0.008(13)
O12B 0.113(19) 0.11(2) 0.050(11) -0.024(11) -0.014(12) -0.037(14)
C106 0.037(15) 0.041(14) 0.062(14) -0.017(11) -0.003(11) 0.010(10)
C107 0.055(17) 0.051(15) 0.057(17) -0.017(13) -0.013(14) -0.006(12)
C108 0.051(18) 0.067(18) 0.063(18) -0.027(15) -0.014(14) 0.005(13)
C109 0.07(2) 0.08(2) 0.047(17) -0.034(14) -0.008(14) -0.011(15)
C110 0.064(19) 0.054(17) 0.061(15) -0.035(13) 0.014(14) 0.009(13)
C11I 0.029(14) 0.036(11) 0.044(12) -0.015(11) -0.005(9) 0.010(8)
O13B 0.14(2) 0.142(15) 0.087(15) -0.027(12) -0.020(14) -0.04(2)
O14B 0.12(2) 0.140(11) 0.065(13) -0.032(10) -0.008(14) -0.013(16)
C111 0.044(10) 0.045(15) 0.064(14) -0.046(9) 0.000(10) 0.001(10)
C112 0.040(11) 0.058(17) 0.072(16) -0.050(11) 0.000(12) -0.004(11)
C113 0.060(15) 0.08(2) 0.081(19) -0.037(13) -0.008(12) 0.016(14)
C114 0.061(15) 0.076(17) 0.052(16) -0.029(11) -0.021(11) 0.019(12)
C115 0.064(15) 0.073(19) 0.050(15) -0.027(10) -0.011(11) 0.023(12)
N23 0.049(9) 0.066(13) 0.050(13) -0.029(8) -0.010(7) 0.013(9)
O15B 0.048(11) 0.065(10) 0.060(12) -0.014(11) 0.012(10) -0.008(9)
O16B 0.070(13) 0.064(13) 0.114(16) -0.025(13) 0.031(12) -0.013(10)
C116 0.042(11) 0.051(15) 0.070(16) -0.037(9) 0.017(10) -0.010(10)
C117 0.068(15) 0.09(2) 0.08(2) -0.044(12) 0.039(14) -0.001(15)
C118 0.092(19) 0.09(2) 0.11(2) -0.017(14) 0.058(19) -0.009(17)
C119 0.09(2) 0.09(2) 0.09(2) -0.004(15) 0.041(16) -0.007(16)
C120 0.083(17) 0.058(19) 0.086(19) -0.003(11) 0.034(13) 0.003(14)
C12I 0.045(11) 0.034(13) 0.061(12) -0.030(7) 0.008(10) 0.000(8)
O17B 0.138(19) 0.12(2) 0.11(2) -0.05(2) 0.001(18) -0.02(2)
O18B 0.111(17) 0.108(19) 0.088(18) -0.018(14) 0.062(14) 0.002(18)
O19B 0.041(10) 0.079(15) 0.070(14) -0.047(13) -0.007(8) 0.009(8)
O20B 0.060(11) 0.062(14) 0.064(14) -0.038(11) -0.004(9) -0.002(9)
O21B 0.041(15) 0.22(3) 0.055(16) -0.009(17) 0.016(11) 0.014(14)
O22B 0.12(2) 0.12(2) 0.045(16) -0.019(13) 0.015(15) 0.039(14)
O23B 0.22(3) 0.09(2) 0.11(3) 0.018(17) 0.02(2) 0.017(19)

loop_
_atom_type_symbol
_atom_type_description
_atom_type_scat_dispersion_real
_atom_type_scat_dispersion_imag
_atom_type_scat_source
C C 0.0181 0.0091 'International Tables Vol C Tables 4.2.6.8 and 6.1.1.4'
H H 0.0000 0.0000 'International Tables Vol C Tables 4.2.6.8 and 6.1.1.4'
N N 0.0311 0.0180 'International Tables Vol C Tables 4.2.6.8 and 6.1.1.4'
O O 0.0492 0.0322 'International Tables Vol C Tables 4.2.6.8 and 6.1.1.4'
Zn Zn -1.5491 0.6778 'International Tables Vol C Tables 4.2.6.8 and 6.1.1.4'
Ir Ir -4.7710 6.5667 'International Tables Vol C Tables 4.2.6.8 and 6.1.1.4'

loop_
_geom_angle_atom_site_label_1
_geom_angle_atom_site_label_2
_geom_angle_atom_site_label_3
_geom_angle
_geom_angle_site_symmetry_1
_geom_angle_site_symmetry_3
_geom_angle_publ_flag
N1 Ir1 N5 96.0(8) . . ?
N1 Ir1 N3 96.3(8) . . ?
N5 Ir1 N3 93.3(8) . . ?
N1 Ir1 C3I 91.6(7) . . ?
N5 Ir1 C3I 80.0(8) . . ?
N3 Ir1 C3I 170.1(8) . . ?
N1 Ir1 C2I 175.7(8) . . ?
N5 Ir1 C2I 87.6(8) . . ?
N3 Ir1 C2I 81.2(8) . . ?
C3I Ir1 C2I 91.2(8) . . ?
N1 Ir1 C1I 78.8(7) . . ?
N5 Ir1 C1I 173.5(8) . . ?
N3 Ir1 C1I 91.1(7) . . ?
C3I Ir1 C1I 96.2(8) . . ?
C2I Ir1 C1I 97.7(8) . . ?
N11 Ir2 N9 97.8(8) . . ?
N11 Ir2 N7 95.1(7) . . ?
N9 Ir2 N7 94.7(7) . . ?
N11 Ir2 C4I 170.5(8) . . ?
N9 Ir2 C4I 91.0(8) . . ?
N7 Ir2 C4I 80.5(8) . . ?
N11 Ir2 C5I 92.6(7) . . ?
N9 Ir2 C5I 80.6(7) . . ?
N7 Ir2 C5I 171.5(7) . . ?
C4I Ir2 C5I 92.4(8) . . ?
N11 Ir2 C6I 80.2(8) . . ?
N9 Ir2 C6I 175.9(7) . . ?
N7 Ir2 C6I 89.0(7) . . ?
C4I Ir2 C6I 91.2(8) . . ?
C5I Ir2 C6I 95.8(7) . . ?
N15 Ir3 N13 97.1(9) . . ?
N15 Ir3 C9I 91.4(8) . . ?
N13 Ir3 C9I 170.3(8) . . ?
N15 Ir3 N17 95.6(7) . . ?
N13 Ir3 N17 95.1(8) . . ?
C9I Ir3 N17 79.4(8) . . ?
N15 Ir3 C7I 175.8(7) . . ?
N13 Ir3 C7I 81.1(9) . . ?
C9I Ir3 C7I 90.8(8) . . ?
N17 Ir3 C7I 88.3(7) . . ?
N15 Ir3 C8I 79.3(7) . . ?
N13 Ir3 C8I 90.7(7) . . ?
C9I Ir3 C8I 95.5(8) . . ?
N17 Ir3 C8I 172.8(7) . . ?
C7I Ir3 C8I 96.9(7) . . ?
N21 Ir4 N19 96.6(8) . . ?
N21 Ir4 N23 94.9(7) . . ?
N19 Ir4 N23 97.2(7) . . ?
N21 Ir4 C10I 92.3(8) . . ?
N19 Ir4 C10I 78.8(7) . . ?
N23 Ir4 C10I 172.2(7) . . ?
N21 Ir4 C12I 172.2(7) . . ?
N19 Ir4 C12I 90.6(8) . . ?
N23 Ir4 C12I 81.1(8) . . ?
C10I Ir4 C12I 92.2(8) . . ?
N21 Ir4 C11I 80.4(8) . . ?
N19 Ir4 C11I 174.0(7) . . ?
N23 Ir4 C11I 88.2(7) . . ?
C10I Ir4 C11I 96.1(7) . . ?
C12I Ir4 C11I 92.8(8) . . ?
O19B Zn1 O1F 107.5(10) . . ?
O19B Zn1 O12B 145.9(11) . . ?
O1F Zn1 O12B 105.1(12) . . ?
O19B Zn1 O15B 96.0(9) . . ?
O1F Zn1 O15B 89.0(10) . . ?
O12B Zn1 O15B 93.9(10) . . ?
O19B Zn1 O2F 85.7(10) . . ?
O1F Zn1 O2F 86.2(11) . . ?
O12B Zn1 O2F 87.1(11) . . ?
O15B Zn1 O2F 175.2(10) . . ?
O4F Zn2 O9B 109.4(10) . . ?
O4F Zn2 O22B 102.5(10) . 1_455 ?
O9B Zn2 O22B 146.7(9) . 1_455 ?
O4F Zn2 O2B 86.5(10) . 1_565 ?
O9B Zn2 O2B 96.7(9) . 1_565 ?
O22B Zn2 O2B 94.2(9) 1_455 1_565 ?
O4F Zn2 O5F 88.4(12) . . ?
O9B Zn2 O5F 88.4(11) . . ?
O22B Zn2 O5F 83.3(11) 1_455 . ?
O2B Zn2 O5F 173.8(10) 1_565 . ?
O16B Zn3 O20B 109.2(10) . . ?
O16B Zn3 O11B 115.0(11) . . ?
O20B Zn3 O11B 111.2(10) . . ?
O16B Zn3 O4H 107.6(10) . . ?
O20B Zn3 O4H 107.4(10) . . ?
O11B Zn3 O4H 106.0(12) . . ?
O1H Zn4 O5B 104.2(16) . . ?
O1H Zn4 O14B 102.8(15) . . ?
O5B Zn4 O14B 97.3(10) . . ?
O1H Zn4 O8B 81.3(15) . . ?
O5B Zn4 O8B 99.7(10) . . ?
O14B Zn4 O8B 161.0(10) . . ?
O1H Zn4 O13B 98.1(16) . . ?
O5B Zn4 O13B 152.6(11) . . ?
O14B Zn4 O13B 61.9(6) . . ?
O8B Zn4 O13B 99.2(9) . . ?
O1H Zn4 C7B 100.3(15) . . ?
O5B Zn4 C7B 127.4(10) . . ?
O14B Zn4 C7B 31.5(5) . . ?
O8B Zn4 C7B 129.7(10) . . ?
O13B Zn4 C7B 30.5(4) . . ?
O1B Zn5 O10B 109.7(10) 1_565 . ?
O1B Zn5 O21B 114.6(10) 1_565 1_455 ?
O10B Zn5 O21B 109.2(10) . 1_455 ?
O1B Zn5 O3H 108.0(11) 1_565 . ?
O10B Zn5 O3H 106.4(10) . . ?
O21B Zn5 O3H 108.6(12) 1_455 . ?
O2H Zn1A O18B 105.0(15) . . ?
O2H Zn1A O24B 80.6(14) . 1_545 ?
O18B Zn1A O24B 99.3(11) . 1_545 ?
O2H Zn1A O3B 101.3(15) . 1_655 ?
O18B Zn1A O3B 99.5(11) . 1_655 ?
O24B Zn1A O3B 159.9(11) 1_545 1_655 ?
O2H Zn1A O4B 97.5(15) . 1_655 ?
O18B Zn1A O4B 150.8(12) . 1_655 ?
O24B Zn1A O4B 102.5(11) 1_545 1_655 ?
O3B Zn1A O4B 57.4(10) 1_655 1_655 ?
O2H Zn1A C12B 110.1(14) . 1_545 ?
O18B Zn1A C12B 90.1(9) . 1_545 ?
O24B Zn1A C12B 29.6(5) 1_545 1_545 ?
O3B Zn1A C12B 143.5(11) 1_655 1_545 ?
O4B Zn1A C12B 99.4(9) 1_655 1_545 ?
C2D C1D N1 120.0 . . ?
C2D C1D C6D 121.4(15) . . ?
N1 C1D C6D 118.5(15) . . ?
C3D C2D C1D 120.0 . . ?
C4D C3D C2D 120.0 . . ?
C3D C4D C5D 120.0 . . ?
C3D C4D C1B 117.8(18) . . ?
C5D C4D C1B 122.2(18) . . ?
N1 C5D C4D 120.0 . . ?
C5D N1 C1D 120.0 . . ?
C5D N1 Ir1 125.2(10) . . ?
C1D N1 Ir1 114.5(10) . . ?
O1B C1B O2B 125(3) . . ?
O1B C1B C4D 115(3) . . ?
O2B C1B C4D 120(3) . . ?
C7D C6D C1I 120.0 . . ?
C7D C6D C1D 127.1(15) . . ?
C1I C6D C1D 112.9(15) . . ?
C8D C7D C6D 120.0 . . ?
C9D C8D C7D 120.0 . . ?
C8D C9D C10D 120.0 . . ?
C9D C10D C1I 120.0 . . ?
C10D C1I C6D 120.0 . . ?
C10D C1I Ir1 124.8(11) . . ?
C6D C1I Ir1 115.0(11) . . ?
O4B C2B C14D 127(4) . . ?
O4B C2B O3B 115(4) . . ?
C14D C2B O3B 117(4) . . ?
C12D C11D N3 120.0 . . ?
C12D C11D C16D 117.5(17) . . ?
N3 C11D C16D 122.5(17) . . ?
C13D C12D C11D 120.0 . . ?
C14D C13D C12D 120.0 . . ?
C2B C14D C13D 124(3) . . ?
C2B C14D C15D 116(3) . . ?
C13D C14D C15D 120.0 . . ?
N3 C15D C14D 120.0 . . ?
C15D N3 C11D 120.0 . . ?
C15D N3 Ir1 130.0(12) . . ?
C11D N3 Ir1 110.0(12) . . ?
O5B C3B O6B 128(5) . . ?
O5B C3B C24D 117(4) . . ?
O6B C3B C24D 114(3) . . ?
C17D C16D C2I 120.0 . . ?
C17D C16D C11D 128.5(16) . . ?
C2I C16D C11D 111.5(16) . . ?
C16D C17D C18D 120.0 . . ?
C17D C18D C19D 120.0 . . ?
C20D C19D C18D 120.0 . . ?
C2I C20D C19D 120.0 . . ?
C20D C2I C16D 120.0 . . ?
C20D C2I Ir1 125.2(12) . . ?
C16D C2I Ir1 114.7(12) . . ?
O8B C4B O7B 120(2) . . ?
O8B C4B C34D 121(2) . . ?
O7B C4B C34D 118(2) . . ?
C22D C21D N5 120.0 . . ?
C22D C21D C26D 119.8(16) . . ?
N5 C21D C26D 118.7(16) . . ?
C21D C22D C23D 120.0 . . ?
C24D C23D C22D 120.0 . . ?
C23D C24D C25D 120.0 . . ?
C23D C24D C3B 119(2) . . ?
C25D C24D C3B 121(2) . . ?
N5 C25D C24D 120.0 . . ?
C25D N5 C21D 120.0 . . ?
C25D N5 Ir1 129.0(11) . . ?
C21D N5 Ir1 110.8(11) . . ?
O9B C5B O10B 128(3) . . ?
O9B C5B C44D 119(3) . . ?
O10B C5B C44D 113(3) . . ?
C27D C26D C3I 120.0 . . ?
C27D C26D C21D 127.0(16) . . ?
C3I C26D C21D 113.0(16) . . ?
C26D C27D C28D 120.0 . . ?
C29D C28D C27D 120.0 . . ?
C30D C29D C28D 120.0 . . ?
C29D C30D C3I 120.0 . . ?
C30D C3I C26D 120.0 . . ?
C30D C3I Ir1 125.2(12) . . ?
C26D C3I Ir1 114.5(11) . . ?
O12B C6B O11B 126(4) . . ?
O12B C6B C54D 121(4) . . ?
O11B C6B C54D 112(4) . . ?
C32D C31D N7 120.0 . . ?
C32D C31D C36D 121.2(15) . . ?
N7 C31D C36D 118.7(15) . . ?
C31D C32D C33D 120.0 . . ?
C34D C33D C32D 120.0 . . ?
C33D C34D C35D 120.0 . . ?
C33D C34D C4B 118.9(14) . . ?
C35D C34D C4B 121.1(14) . . ?
N7 C35D C34D 120.0 . . ?
C35D N7 C31D 120.0 . . ?
C35D N7 Ir2 128.1(10) . . ?
C31D N7 Ir2 111.7(10) . . ?
O13B C7B O14B 126.0(19) . . ?
O13B C7B C64D 120(2) . . ?
O14B C7B C64D 114(2) . . ?
O13B C7B Zn4 67.9(13) . . ?
O14B C7B Zn4 58.4(13) . . ?
C64D C7B Zn4 170.1(16) . . ?
C37D C36D C4I 120.0 . . ?
C37D C36D C31D 124.2(16) . . ?
C4I C36D C31D 115.8(16) . . ?
C38D C37D C36D 120.0 . . ?
C39D C38D C37D 120.0 . . ?
C38D C39D C40D 120.0 . . ?
C4I C40D C39D 120.0 . . ?
C40D C4I C36D 120.0 . . ?
C40D C4I Ir2 127.1(11) . . ?
C36D C4I Ir2 112.9(11) . . ?
O15B C8B O16B 125(3) . . ?
O15B C8B C74D 121(3) . . ?
O16B C8B C74D 115(3) . . ?
C42D C41D N9 120.0 . . ?
C42D C41D C46D 120.2(14) . . ?
N9 C41D C46D 119.8(14) . . ?
C43D C42D C41D 120.0 . . ?
C42D C43D C44D 120.0 . . ?
C43D C44D C45D 120.0 . . ?
C43D C44D C5B 120.2(17) . . ?
C45D C44D C5B 119.7(17) . . ?
N9 C45D C44D 120.0 . . ?
C45D N9 C41D 120.0 . . ?
C45D N9 Ir2 128.2(10) . . ?
C41D N9 Ir2 111.8(10) . . ?
O18B C9B O17B 118(5) . . ?
O18B C9B C84D 126(4) . . ?
O17B C9B C84D 115(3) . . ?
C47D C46D C5I 120.0 . . ?
C47D C46D C41D 127.4(14) . . ?
C5I C46D C41D 111.6(14) . . ?
C48D C47D C46D 120.0 . . ?
C47D C48D C49D 120.0 . . ?
C50D C49D C48D 120.0 . . ?
C5I C50D C49D 120.0 . . ?
C50D C5I C46D 120.0 . . ?
C50D C5I Ir2 124.5(10) . . ?
C46D C5I Ir2 115.5(10) . . ?
O20B C10B O19B 126(3) . . ?
O20B C10B C94D 115(3) . . ?
O19B C10B C94D 119(3) . . ?
C52D C51D N11 120.0 . . ?
C52D C51D C56D 119.2(17) . . ?
N11 C51D C56D 120.7(17) . . ?
C51D C52D C53D 120.0 . . ?
C54D C53D C52D 120.0 . . ?
C53D C54D C55D 120.0 . . ?
C53D C54D C6B 119(2) . . ?
C55D C54D C6B 121(2) . . ?
N11 C55D C54D 120.0 . . ?
C55D N11 C51D 120.0 . . ?
C55D N11 Ir2 128.1(12) . . ?
C51D N11 Ir2 111.8(12) . . ?
O22B C11B O21B 118.9(19) . . ?
O22B C11B C104 122.2(18) . . ?
O21B C11B C104 118.9(18) . . ?
C57D C56D C6I 120.0 . . ?
C57D C56D C51D 127.4(16) . . ?
C6I C56D C51D 112.5(16) . . ?
C56D C57D C58D 120.0 . . ?
C59D C58D C57D 120.0 . . ?
C60D C59D C58D 120.0 . . ?
C59D C60D C6I 120.0 . . ?
C60D C6I C56D 120.0 . . ?
C60D C6I Ir2 125.3(11) . . ?
C56D C6I Ir2 114.7(11) . . ?
O24B C12B O23B 123(2) . . ?
O24B C12B C114 120(2) . . ?
O23B C12B C114 117(2) . . ?
O24B C12B Zn1A 54.0(13) . 1_565 ?
O23B C12B Zn1A 72.3(15) . 1_565 ?
C114 C12B Zn1A 158.7(13) . 1_565 ?
C62D C61D N13 120.0 . . ?
C62D C61D C66D 118.2(19) . . ?
N13 C61D C66D 121.8(19) . . ?
C63D C62D C61D 120.0 . . ?
C62D C63D C64D 120.0 . . ?
C65D C64D C63D 120.0 . . ?
C65D C64D C7B 118.5(17) . . ?
C63D C64D C7B 121.4(17) . . ?
C64D C65D N13 120.0 . . ?
C65D N13 C61D 120.0 . . ?
C65D N13 Ir3 129.6(13) . . ?
C61D N13 Ir3 110.4(13) . . ?
C67D C66D C7I 120.0 . . ?
C67D C66D C61D 127.0(18) . . ?
C7I C66D C61D 112.9(18) . . ?
C68D C67D C66D 120.0 . . ?
C67D C68D C69D 120.0 . . ?
C70D C69D C68D 120.0 . . ?
C7I C70D C69D 120.0 . . ?
C70D C7I C66D 120.0 . . ?
C70D C7I Ir3 126.1(13) . . ?
C66D C7I Ir3 113.7(13) . . ?
C72D C71D N15 120.0 . . ?
C72D C71D C76D 121.7(15) . . ?
N15 C71D C76D 118.2(15) . . ?
C73D C72D C71D 120.0 . . ?
C74D C73D C72D 120.0 . . ?
C73D C74D C75D 120.0 . . ?
C73D C74D C8B 118(2) . . ?
C75D C74D C8B 122(2) . . ?
N15 C75D C74D 120.0 . . ?
C75D N15 C71D 120.0 . . ?
C75D N15 Ir3 125.5(10) . . ?
C71D N15 Ir3 114.3(10) . . ?
C77D C76D C8I 120.0 . . ?
C77D C76D C71D 126.2(14) . . ?
C8I C76D C71D 113.8(14) . . ?
C78D C77D C76D 120.0 . . ?
C77D C78D C79D 120.0 . . ?
C80D C79D C78D 120.0 . . ?
C8I C80D C79D 120.0 . . ?
C80D C8I C76D 120.0 . . ?
C80D C8I Ir3 125.6(10) . . ?
C76D C8I Ir3 114.2(10) . . ?
C1B O1B Zn5 123(2) . 1_545 ?
C1B O2B Zn2 143(2) . 1_545 ?
C82D C81D N17 120.0 . . ?
C82D C81D C86D 124.5(17) . . ?
N17 C81D C86D 114.7(17) . . ?
C83D C82D C81D 120.0 . . ?
C82D C83D C84D 120.0 . . ?
C85D C84D C83D 120.0 . . ?
C85D C84D C9B 123(2) . . ?
C83D C84D C9B 116(2) . . ?
C84D C85D N17 120.0 . . ?
C85D N17 C81D 120.0 . . ?
C85D N17 Ir3 126.0(12) . . ?
C81D N17 Ir3 113.5(12) . . ?
C2B O3B Zn1A 98(3) . 1_455 ?
C2B O4B Zn1A 90(3) . 1_455 ?
C87D C86D C9I 120.0 . . ?
C87D C86D C81D 124.2(18) . . ?
C9I C86D C81D 115.8(18) . . ?
C86D C87D C88D 120.0 . . ?
C87D C88D C89D 120.0 . . ?
C90D C89D C88D 120.0 . . ?
C9I C90D C89D 120.0 . . ?
C90D C9I C86D 120.0 . . ?
C90D C9I Ir3 125.9(12) . . ?
C86D C9I Ir3 114.0(12) . . ?
C3B O5B Zn4 115(3) . . ?
C92D C91D N19 120.0 . . ?
C92D C91D C96D 120.3(15) . . ?
N19 C91D C96D 119.6(15) . . ?
C91D C92D C93D 120.0 . . ?
C92D C93D C94D 120.0 . . ?
C95D C94D C93D 120.0 . . ?
C95D C94D C10B 122.0(18) . . ?
C93D C94D C10B 118.0(18) . . ?
N19 C95D C94D 120.0 . . ?
C95D N19 C91D 120.0 . . ?
C95D N19 Ir4 126.6(10) . . ?
C91D N19 Ir4 113.4(10) . . ?
C4B O8B Zn4 98.0(18) . . ?
C97D C96D C10I 120.0 . . ?
C97D C96D C91D 127.9(15) . . ?
C10I C96D C91D 111.9(15) . . ?
C96D C97D C98D 120.0 . . ?
C99D C98D C97D 120.0 . . ?
C100 C99D C98D 120.0 . . ?
C99D C100 C10I 120.0 . . ?
C100 C10I C96D 120.0 . . ?
C100 C10I Ir4 123.8(11) . . ?
C96D C10I Ir4 116.2(11) . . ?
C5B O9B Zn2 132(2) . . ?
C5B O10B Zn5 129(2) . . ?
C102 C101 N21 120.0 . . ?
C102 C101 C106 117.9(16) . . ?
N21 C101 C106 122.1(16) . . ?
C103 C102 C101 120.0 . . ?
C104 C103 C102 120.0 . . ?
C103 C104 C105 120.0 . . ?
C103 C104 C11B 117.9(13) . . ?
C105 C104 C11B 122.1(13) . . ?
N21 C105 C104 120.0 . . ?
C105 N21 C101 120.0 . . ?
C105 N21 Ir4 128.4(10) . . ?
C101 N21 Ir4 111.5(11) . . ?
C6B O11B Zn3 138(3) . . ?
C6B O12B Zn1 112(3) . . ?
C107 C106 C11I 120.0 . . ?
C107 C106 C101 128.8(16) . . ?
C11I C106 C101 111.2(16) . . ?
C108 C107 C106 120.0 . . ?
C107 C108 C109 120.0 . . ?
C108 C109 C110 120.0 . . ?
C109 C110 C11I 120.0 . . ?
C110 C11I C106 120.0 . . ?
C110 C11I Ir4 125.2(11) . . ?
C106 C11I Ir4 114.7(11) . . ?
C7B O13B Zn4 81.6(13) . . ?
C7B O14B Zn4 90.0(14) . . ?
C112 C111 N23 120.0 . . ?
C112 C111 C116 121.8(15) . . ?
N23 C111 C116 117.7(15) . . ?
C111 C112 C113 120.0 . . ?
C112 C113 C114 120.0 . . ?
C115 C114 C113 120.0 . . ?
C115 C114 C12B 121.8(13) . . ?
C113 C114 C12B 118.1(13) . . ?
N23 C115 C114 120.0 . . ?
C115 N23 C111 120.0 . . ?
C115 N23 Ir4 127.9(10) . . ?
C111 N23 Ir4 112.0(10) . . ?
C8B O15B Zn1 144(2) . . ?
C8B O16B Zn3 122(2) . . ?
C117 C116 C12I 120.0 . . ?
C117 C116 C111 124.5(16) . . ?
C12I C116 C111 115.5(16) . . ?
C116 C117 C118 120.0 . . ?
C119 C118 C117 120.0 . . ?
C120 C119 C118 120.0 . . ?
C119 C120 C12I 120.0 . . ?
C120 C12I C116 120.0 . . ?
C120 C12I Ir4 127.0(12) . . ?
C116 C12I Ir4 113.0(12) . . ?
C9B O18B Zn1A 120(3) . . ?
C10B O19B Zn1 135(2) . . ?
C10B O20B Zn3 128(2) . . ?
C11B O21B Zn5 143.8(17) . 1_655 ?
C11B O22B Zn2 114.4(16) . 1_655 ?
N2F C7F C8F 109(3) . . ?
C21F N5F C22F 115(3) . . ?
C21F N5F C24F 114(3) . . ?
C22F N5F C24F 112(3) . . ?
C6F O2F Zn1 132(3) . . ?
C21F O5F Zn2 122(2) . . ?
N5F C22F C23F 109(3) . . ?
O2F C6F N2F 120(4) . . ?
C1F O1F Zn1 147(4) . . ?
C12B O24B Zn1A 96.4(16) . 1_565 ?
N2F C9F C10F 107(3) . . ?
C6F N2F C7F 120(3) . . ?
C6F N2F C9F 114(3) . . ?
C7F N2F C9F 114(3) . . ?
C16F O4F Zn2 135(3) . . ?
N5F C24F C25F 108(3) . . ?
O5F C21F N5F 121(3) . . ?
O4F C16F N4F 112(3) . . ?
N4F C19F C20F 106.3(19) . . ?
N4F C17F C18F 106.5(19) . . ?
C16F N4F C19F 117(2) . . ?
C16F N4F C17F 114(2) . . ?
C19F N4F C17F 117(3) . . ?
O1F C1F N1F 108(3) . . ?
N1F C4F C5F 105(3) . . ?
N1F C2F C3F 108(3) . . ?
C1F N1F C2F 116(2) . . ?
C1F N1F C4F 113(2) . . ?
C2F N1F C4F 115(2) . . ?
O3F C11F N3F 115(4) . . ?
N3F C14F C15F 107(3) . . ?
N3F C12F C13F 106(3) . . ?
C11F N3F C12F 119(3) . . ?
C11F N3F C14F 116(3) . . ?
C12F N3F C14F 115(3) . . ?
C26F N6F C27F 114(3) . . ?
C26F N6F C29F 114(3) . . ?
C27F N6F C29F 115(3) . . ?
N6F C29F C30F 108(3) . . ?
N6F C27F C28F 108(3) . . ?
O6F C26F N6F 121(4) . . ?

loop_
_geom_bond_atom_site_label_1
_geom_bond_atom_site_label_2
_geom_bond_distance
_geom_bond_site_symmetry_2
_geom_bond_publ_flag
Ir1 N1 2.053(13) . ?
Ir1 N5 2.075(14) . ?
Ir1 N3 2.068(15) . ?
Ir1 C3I 2.086(15) . ?
Ir1 C2I 2.106(15) . ?
Ir1 C1I 2.130(14) . ?
Ir2 N11 2.061(14) . ?
Ir2 N9 2.077(12) . ?
Ir2 N7 2.077(12) . ?
Ir2 C4I 2.092(15) . ?
Ir2 C5I 2.097(12) . ?
Ir2 C6I 2.107(13) . ?
Ir3 N15 2.052(13) . ?
Ir3 N13 2.075(14) . ?
Ir3 C9I 2.075(16) . ?
Ir3 N17 2.083(13) . ?
Ir3 C7I 2.117(15) . ?
Ir3 C8I 2.127(13) . ?
Ir4 N21 2.043(13) . ?
Ir4 N19 2.060(12) . ?
Ir4 N23 2.091(13) . ?
Ir4 C10I 2.101(13) . ?
Ir4 C12I 2.108(14) . ?
Ir4 C11I 2.121(14) . ?
Zn1 O19B 2.01(2) . ?
Zn1 O1F 2.00(3) . ?
Zn1 O12B 2.03(2) . ?
Zn1 O15B 2.06(2) . ?
Zn1 O2F 2.18(3) . ?
Zn2 O4F 1.97(2) . ?
Zn2 O9B 2.00(2) . ?
Zn2 O22B 2.02(2) 1_455 ?
Zn2 O2B 2.04(2) 1_565 ?
Zn2 O5F 2.09(2) . ?
Zn3 O16B 1.95(2) . ?
Zn3 O20B 1.97(2) . ?
Zn3 O11B 1.99(3) . ?
Zn3 O4H 2.08(3) . ?
Zn4 O1H 2.01(4) . ?
Zn4 O5B 2.07(3) . ?
Zn4 O14B 2.13(3) . ?
Zn4 O8B 2.13(3) . ?
Zn4 O13B 2.34(3) . ?
Zn4 C7B 2.50(2) . ?
Zn5 O1B 1.94(2) 1_565 ?
Zn5 O10B 1.940(19) . ?
Zn5 O21B 1.95(2) 1_455 ?
Zn5 O3H 2.07(3) . ?
Zn1A O2H 1.92(4) . ?
Zn1A O18B 2.08(3) . ?
Zn1A O24B 2.10(3) 1_545 ?
Zn1A O3B 2.13(3) 1_655 ?
Zn1A O4B 2.36(3) 1_655 ?
Zn1A C12B 2.58(2) 1_545 ?
C1D C2D 1.3900 . ?
C1D N1 1.3900 . ?
C1D C6D 1.449(18) . ?
C2D C3D 1.3900 . ?
C3D C4D 1.3900 . ?
C4D C5D 1.3900 . ?
C4D C1B 1.49(3) . ?
C5D N1 1.3900 . ?
C1B O1B 1.25(3) . ?
C1B O2B 1.25(3) . ?
C6D C7D 1.3900 . ?
C6D C1I 1.3900 . ?
C7D C8D 1.3900 . ?
C8D C9D 1.3900 . ?
C9D C10D 1.3900 . ?
C10D C1I 1.3900 . ?
C2B O4B 1.23(4) . ?
C2B C14D 1.31(5) . ?
C2B O3B 1.34(4) . ?
C11D C12D 1.3900 . ?
C11D N3 1.3900 . ?
C11D C16D 1.46(2) . ?
C12D C13D 1.3900 . ?
C13D C14D 1.3900 . ?
C14D C15D 1.3900 . ?
C15D N3 1.3900 . ?
C3B O5B 1.16(4) . ?
C3B O6B 1.25(4) . ?
C3B C24D 1.52(4) . ?
C16D C17D 1.3900 . ?
C16D C2I 1.3900 . ?
C17D C18D 1.3900 . ?
C18D C19D 1.3900 . ?
C19D C20D 1.3900 . ?
C20D C2I 1.3900 . ?
C4B O8B 1.23(3) . ?
C4B O7B 1.26(3) . ?
C4B C34D 1.463(16) . ?
C21D C22D 1.3900 . ?
C21D N5 1.3900 . ?
C21D C26D 1.45(2) . ?
C22D C23D 1.3900 . ?
C23D C24D 1.3900 . ?
C24D C25D 1.3900 . ?
C25D N5 1.3900 . ?
C5B O9B 1.23(3) . ?
C5B O10B 1.24(3) . ?
C5B C44D 1.50(3) . ?
C26D C27D 1.3900 . ?
C26D C3I 1.3900 . ?
C27D C28D 1.3900 . ?
C28D C29D 1.3900 . ?
C29D C30D 1.3900 . ?
C30D C3I 1.3900 . ?
C6B O12B 1.19(4) . ?
C6B O11B 1.26(4) . ?
C6B C54D 1.54(4) . ?
C31D C32D 1.3900 . ?
C31D N7 1.3900 . ?
C31D C36D 1.42(2) . ?
C32D C33D 1.3900 . ?
C33D C34D 1.3900 . ?
C34D C35D 1.3900 . ?
C35D N7 1.3900 . ?
C7B O13B 1.282(16) . ?
C7B O14B 1.306(17) . ?
C7B C64D 1.456(17) . ?
C36D C37D 1.3900 . ?
C36D C4I 1.3900 . ?
C37D C38D 1.3900 . ?
C38D C39D 1.3900 . ?
C39D C40D 1.3900 . ?
C40D C4I 1.3900 . ?
C8B O15B 1.20(3) . ?
C8B O16B 1.27(3) . ?
C8B C74D 1.49(4) . ?
C41D C42D 1.3900 . ?
C41D N9 1.3900 . ?
C41D C46D 1.492(17) . ?
C42D C43D 1.3900 . ?
C43D C44D 1.3900 . ?
C44D C45D 1.3900 . ?
C45D N9 1.3900 . ?
C9B O18B 1.16(4) . ?
C9B O17B 1.28(5) . ?
C9B C84D 1.45(4) . ?
C46D C47D 1.3900 . ?
C46D C5I 1.3900 . ?
C47D C48D 1.3900 . ?
C48D C49D 1.3900 . ?
C49D C50D 1.3900 . ?
C50D C5I 1.3900 . ?
C10B O20B 1.25(3) . ?
C10B O19B 1.28(3) . ?
C10B C94D 1.48(3) . ?
C51D C52D 1.3900 . ?
C51D N11 1.3900 . ?
C51D C56D 1.44(2) . ?
C52D C53D 1.3900 . ?
C53D C54D 1.3900 . ?
C54D C55D 1.3900 . ?
C55D N11 1.3900 . ?
C11B O22B 1.283(17) . ?
C11B O21B 1.304(17) . ?
C11B C104 1.462(15) . ?
C56D C57D 1.3900 . ?
C56D C6I 1.3900 . ?
C57D C58D 1.3900 . ?
C58D C59D 1.3900 . ?
C59D C60D 1.3900 . ?
C60D C6I 1.3900 . ?
C12B O24B 1.280(17) . ?
C12B O23B 1.292(17) . ?
C12B C114 1.468(15) . ?
C12B Zn1A 2.58(2) 1_565 ?
C61D C62D 1.3900 . ?
C61D N13 1.3900 . ?
C61D C66D 1.45(2) . ?
C62D C63D 1.3900 . ?
C63D C64D 1.3900 . ?
C64D C65D 1.3900 . ?
C65D N13 1.3900 . ?
C66D C67D 1.3900 . ?
C66D C7I 1.3900 . ?
C67D C68D 1.3900 . ?
C68D C69D 1.3900 . ?
C69D C70D 1.3900 . ?
C70D C7I 1.3900 . ?
C71D C72D 1.3900 . ?
C71D N15 1.3900 . ?
C71D C76D 1.449(18) . ?
C72D C73D 1.3900 . ?
C73D C74D 1.3900 . ?
C74D C75D 1.3900 . ?
C75D N15 1.3900 . ?
C76D C77D 1.3900 . ?
C76D C8I 1.3900 . ?
C77D C78D 1.3900 . ?
C78D C79D 1.3900 . ?
C79D C80D 1.3900 . ?
C80D C8I 1.3900 . ?
O1B Zn5 1.94(2) 1_545 ?
O2B Zn2 2.04(2) 1_545 ?
C81D C82D 1.3900 . ?
C81D N17 1.3900 . ?
C81D C86D 1.46(2) . ?
C82D C83D 1.3900 . ?
C83D C84D 1.3900 . ?
C84D C85D 1.3900 . ?
C85D N17 1.3900 . ?
O3B Zn1A 2.13(3) 1_455 ?
O4B Zn1A 2.36(3) 1_455 ?
C86D C87D 1.3900 . ?
C86D C9I 1.3900 . ?
C87D C88D 1.3900 . ?
C88D C89D 1.3900 . ?
C89D C90D 1.3900 . ?
C90D C9I 1.3900 . ?
C91D C92D 1.3900 . ?
C91D N19 1.3900 . ?
C91D C96D 1.435(19) . ?
C92D C93D 1.3900 . ?
C93D C94D 1.3900 . ?
C94D C95D 1.3900 . ?
C95D N19 1.3900 . ?
C96D C97D 1.3900 . ?
C96D C10I 1.3900 . ?
C97D C98D 1.3900 . ?
C98D C99D 1.3900 . ?
C99D C100 1.3900 . ?
C100 C10I 1.3900 . ?
C101 C102 1.3900 . ?
C101 N21 1.3900 . ?
C101 C106 1.444(19) . ?
C102 C103 1.3900 . ?
C103 C104 1.3900 . ?
C104 C105 1.3900 . ?
C105 N21 1.3900 . ?
C106 C107 1.3900 . ?
C106 C11I 1.3900 . ?
C107 C108 1.3900 . ?
C108 C109 1.3900 . ?
C109 C110 1.3900 . ?
C110 C11I 1.3900 . ?
C111 C112 1.3900 . ?
C111 N23 1.3900 . ?
C111 C116 1.48(2) . ?
C112 C113 1.3900 . ?
C113 C114 1.3900 . ?
C114 C115 1.3900 . ?
C115 N23 1.3900 . ?
C116 C117 1.3900 . ?
C116 C12I 1.3900 . ?
C117 C118 1.3900 . ?
C118 C119 1.3900 . ?
C119 C120 1.3900 . ?
C120 C12I 1.3900 . ?
O21B Zn5 1.95(2) 1_655 ?
O22B Zn2 2.02(2) 1_655 ?
C7F N2F 1.446(18) . ?
C7F C8F 1.533(19) . ?
N5F C21F 1.441(18) . ?
N5F C22F 1.458(18) . ?
N5F C24F 1.481(19) . ?
O2F C6F 1.13(5) . ?
O5F C21F 1.194(18) . ?
C23F C22F 1.534(19) . ?
C6F N2F 1.425(18) . ?
O1F C1F 1.226(19) . ?
O24B Zn1A 2.10(3) 1_565 ?
C9F N2F 1.484(18) . ?
C9F C10F 1.53(2) . ?
O4F C16F 1.201(18) . ?
C24F C25F 1.53(2) . ?
C16F N4F 1.420(19) . ?
C19F N4F 1.459(19) . ?
C19F C20F 1.55(2) . ?
C18F C17F 1.55(2) . ?
C17F N4F 1.475(19) . ?
C1F N1F 1.423(19) . ?
C4F N1F 1.481(19) . ?
C4F C5F 1.55(2) . ?
C2F N1F 1.458(19) . ?
C2F C3F 1.54(2) . ?
C11F O3F 1.20(2) . ?
C11F N3F 1.416(19) . ?
C15F C14F 1.54(2) . ?
C14F N3F 1.471(19) . ?
C12F N3F 1.467(19) . ?
C12F C13F 1.55(2) . ?
N6F C26F 1.43(2) . ?
N6F C27F 1.470(19) . ?
N6F C29F 1.475(19) . ?
O6F C26F 1.21(2) . ?
C28F C27F 1.54(2) . ?
C30F C29F 1.55(2) . ?
